data_2014271
loop_
_publ_author_name
'Batten, Michael P.'
'Canty, Allan J.'
'Cavell, Kingsley J.'
'R\"uther, Thomas'
'Skelton, Brian W.'
'White, Allan H.'

_publ_section_title
;Bis[tris(1-methyl-1<i>H</i>-imidazol-2-yl)phosphine-\k^3^<i>N</i>^3^]iron(II)
 tetrachloroferrate(II) methanol tetrasolvate (<i>ca</i> 153K) and
 bis[tris(1-methyl-1<i>H</i>-imidazol-2-yl)methanol-\k^3^<i>N</i>^3^]iron(III)
 bis[tetrachloroferrate(III)] chloride (redetermination, <i>ca</i> 153K)
;
_journal_issue 7
_journal_name_full 'Acta Crystallographica Section C'
_journal_page_first m311
_journal_page_last m313
_journal_paper_doi 10.1107/S0108270104010868
_journal_volume 60
_journal_year 2004
_chemical_formula_iupac '[Fe (C13 H16 N6 O)2] [Fe Cl4]2 Cl'
_chemical_formula_moiety 'C26 H32 Fe N12 O2 3+, 2Cl4 Fe -, Cl 1-'
_chemical_formula_sum 'C26 H32 Cl9 Fe3 N12 O2'
_chemical_formula_weight 1031.24
_space_group_IT_number 14
_symmetry_cell_setting monoclinic
_symmetry_space_group_name_Hall '-P 2ybc'
_symmetry_space_group_name_H-M 'P 1 21/c 1'
_atom_sites_solution_hydrogens difmap
_atom_sites_solution_primary direct
_atom_sites_solution_secondary difmap
_cell_angle_alpha 90.00000
_cell_angle_beta 93.835(2)
_cell_angle_gamma 90.00000
_cell_formula_units_Z 2
_cell_length_a 9.7792(9)
_cell_length_b 14.8534(10)
_cell_length_c 13.3529(17)
_cell_measurement_reflns_used 7062
_cell_measurement_temperature 150(2)
_cell_measurement_theta_max 26.8
_cell_measurement_theta_min 2.4
_cell_volume 1935.2(3)
_computing_cell_refinement 'SAINT (Siemens, 1995)'
_computing_data_collection 'SMART (Siemens, 1995)'
_computing_data_reduction SAINT
_computing_molecular_graphics Xtal3.5
_computing_publication_material 'BONDLA and CIFIO in Xtal3.5'
_computing_structure_refinement 'CRYLSQ in Xtal3.5'
_computing_structure_solution
;
Xtal3.5 (Hall et al., 1995)
;
_diffrn_ambient_temperature 150(2)
_diffrn_measured_fraction_theta_full 1.0
_diffrn_measured_fraction_theta_max .98
_diffrn_measurement_device_type
;
Bruker SMART CCD diffractometer
;
_diffrn_measurement_method '\w scans'
_diffrn_radiation_monochromator graphite
_diffrn_radiation_source 'sealed tube'
_diffrn_radiation_type 'Mo K\a'
_diffrn_radiation_wavelength .71073
_diffrn_reflns_av_R_equivalents .033
_diffrn_reflns_av_sigmaI/netI .055
_diffrn_reflns_limit_h_max 16
_diffrn_reflns_limit_h_min -16
_diffrn_reflns_limit_k_max 25
_diffrn_reflns_limit_k_min -25
_diffrn_reflns_limit_l_max 22
_diffrn_reflns_limit_l_min -22
_diffrn_reflns_number 38960
_diffrn_reflns_theta_full 37.5
_diffrn_reflns_theta_max 37.7
_diffrn_reflns_theta_min 2.05
_diffrn_standards_decay_% 0
_diffrn_standards_number 0
_exptl_absorpt_coefficient_mu 1.777
_exptl_absorpt_correction_T_max .80
_exptl_absorpt_correction_T_min .68
_exptl_absorpt_correction_type multi-scan
_exptl_absorpt_process_details
;
 (SADABS; Sheldrick, 1996)
;
_exptl_crystal_colour 'dark red'
_exptl_crystal_density_diffrn 1.77
_exptl_crystal_density_method 'not measured'
_exptl_crystal_description cuboid
_exptl_crystal_F_000 1038
_exptl_crystal_size_max .45
_exptl_crystal_size_mid .45
_exptl_crystal_size_min .4
_refine_diff_density_max 1.435
_refine_diff_density_min -.78
_refine_ls_extinction_method none
_refine_ls_goodness_of_fit_all .993
_refine_ls_goodness_of_fit_ref 1.022
_refine_ls_hydrogen_treatment noref
_refine_ls_matrix_type full
_refine_ls_number_constraints 0
_refine_ls_number_parameters 238
_refine_ls_number_reflns 7754
_refine_ls_number_restraints 0
_refine_ls_R_factor_all .056
_refine_ls_R_factor_gt .037
_refine_ls_shift/su_max .007
_refine_ls_shift/su_mean .001
_refine_ls_structure_factor_coef F
_refine_ls_weighting_details
;
 w = 1/(\s^2^(F) +  0.003F^2^)
;
_refine_ls_weighting_scheme calc
_refine_ls_wR_factor_all .075
_refine_ls_wR_factor_ref .067
_reflns_number_gt 7754
_reflns_number_total 10066
_reflns_threshold_expression I>2\s(I)
_cod_data_source_file ta1445.cif
_cod_data_source_block II
_cod_original_sg_symbol_Hall -p_2ybc
_cod_original_sg_symbol_H-M 'P 21/c'
_cod_database_code 2014271

loop_
_symmetry_equiv_pos_as_xyz
+x,+y,+z
-x,1/2+y,1/2-z
-x,-y,-z
+x,1/2-y,1/2+z

loop_
_atom_site_label
_atom_site_fract_x
_atom_site_fract_y
_atom_site_fract_z
_atom_site_U_iso_or_equiv
_atom_site_adp_type
_atom_site_calc_flag
_atom_site_calc_attached_atom
_atom_site_occupancy
_atom_site_disorder_assembly
_atom_site_disorder_group
Fe1 .50000 .00000 .50000 .01067(12) Uani ? ? 1.00000 ? ?
Fe2 -.01174(3) .243653(17) .05474(2) .01686(11) Uani ? ? 1.00000 ? ?
Cl1 -.10083(5) .11291(3) .09375(4) .0242(2) Uani ? ? 1.00000 ? ?
Cl2 -.04784(5) .26675(3) -.10715(3) .0252(2) Uani ? ? 1.00000 ? ?
Cl3 -.11127(5) .34894(3) .13991(3) .02262(18) Uani ? ? 1.00000 ? ?
Cl4 .21135(5) .24393(3) .09358(4) .0273(2) Uani ? ? 1.00000 ? ?
Cl5 .50000 .00000 .00000 .0232(3) Uani ? ? 1.00000 ? ?
N11 .62699(13) -.03232(9) .61310(9) .0133(5) Uani ? ? 1.00000 ? ?
C12 .62985(15) .01385(10) .69855(11) .0120(5) Uani ? ? 1.00000 ? ?
N13 .73653(14) -.01272(9) .76064(10) .0136(5) Uani ? ? 1.00000 ? ?
C131 .78867(18) .02546(13) .85791(12) .0193(7) Uani ? ? 1.00000 ? ?
C14 .80304(17) -.08037(11) .71146(12) .0158(6) Uani ? ? 1.00000 ? ?
C15 .73508(16) -.09234(11) .62065(12) .0155(6) Uani ? ? 1.00000 ? ?
N21 .36069(14) .00358(9) .59830(10) .0140(5) Uani ? ? 1.00000 ? ?
C22 .38249(15) .04811(10) .68493(11) .0123(5) Uani ? ? 1.00000 ? ?
N23 .26671(14) .05260(9) .73365(10) .0151(5) Uani ? ? 1.00000 ? ?
C231 .2374(2) .10247(13) .82517(14) .0216(7) Uani ? ? 1.00000 ? ?
C24 .16680(17) .00700(12) .67607(13) .0184(7) Uani ? ? 1.00000 ? ?
C25 .22509(16) -.02286(11) .59217(12) .0168(6) Uani ? ? 1.00000 ? ?
N31 .53876(14) .12525(9) .53419(9) .0134(5) Uani ? ? 1.00000 ? ?
C32 .54526(15) .15562(10) .62863(11) .0121(5) Uani ? ? 1.00000 ? ?
N33 .56937(16) .24470(9) .62978(11) .0149(5) Uani ? ? 1.00000 ? ?
C331 .5831(2) .30693(12) .71463(13) .0233(8) Uani ? ? 1.00000 ? ?
C34 .5799(2) .27209(11) .53229(12) .0183(7) Uani ? ? 1.00000 ? ?
C35 .5607(2) .19764(11) .47343(12) .0179(6) Uani ? ? 1.00000 ? ?
C0 .52416(15) .08866(10) .71221(10) .0119(5) Uani ? ? 1.00000 ? ?
O0 .53582(13) .13007(8) .80603(8) .0149(4) Uani ? ? 1.00000 ? ?
H131a .87414 -.00238 .87705 .02700 Uiso ? ? 1.00000 ? ?
H131b .80099 .08836 .85142 .04000 Uiso ? ? 1.00000 ? ?
H131c .72493 .01232 .90639 .03000 Uiso ? ? 1.00000 ? ?
H14 .88175 -.11256 .73719 .01700 Uiso ? ? 1.00000 ? ?
H15 .75827 -.13418 .57076 .01400 Uiso ? ? 1.00000 ? ?
H231a .26772 .16283 .81993 .03000 Uiso ? ? 1.00000 ? ?
H231b .14158 .10073 .83280 .04400 Uiso ? ? 1.00000 ? ?
H231c .28447 .07436 .88145 .04000 Uiso ? ? 1.00000 ? ?
H24 .07448 -.00201 .69121 .03100 Uiso ? ? 1.00000 ? ?
H25 .18029 -.05605 .53863 .02000 Uiso ? ? 1.00000 ? ?
H331a .50035 .30814 .74760 .02200 Uiso ? ? 1.00000 ? ?
H331b .65575 .28698 .76049 .02500 Uiso ? ? 1.00000 ? ?
H331c .60353 .36539 .69136 .05000 Uiso ? ? 1.00000 ? ?
H34 .59744 .33144 .50966 .02200 Uiso ? ? 1.00000 ? ?
H35 .56216 .19604 .40243 .02300 Uiso ? ? 1.00000 ? ?
H0 .52932 .08841 .85637 .04300 Uiso ? ? 1.00000 ? ?

loop_
_atom_site_aniso_label
_atom_site_aniso_U_11
_atom_site_aniso_U_22
_atom_site_aniso_U_33
_atom_site_aniso_U_12
_atom_site_aniso_U_13
_atom_site_aniso_U_23
Fe1 .01301(13) .00970(12) .00916(12) .00101(9) -.00025(9) -.00183(9)
Fe2 .01724(11) .01515(11) .01810(12) .00091(8) .00055(8) .00212(8)
Cl1 .0232(2) .01747(18) .0315(2) -.00182(14) -.00218(15) .00608(15)
Cl2 .0322(2) .0250(2) .01846(18) .00205(17) .00109(15) .00173(15)
Cl3 .02206(18) .02168(19) .0241(2) .00145(14) .00162(14) -.00378(14)
Cl4 .01781(19) .0300(2) .0339(2) -.00058(15) .00019(16) .00878(18)
Cl5 .0251(3) .0149(2) .0299(3) -.00374(19) .0046(2) .0034(2)
N11 .0154(5) .0123(5) .0119(5) .0030(4) -.0004(4) -.0023(4)
C12 .0138(5) .0112(5) .0107(5) .0014(4) -.0005(4) .0001(4)
N13 .0154(5) .0132(5) .0120(5) .0013(4) -.0013(4) .0007(4)
C131 .0189(7) .0240(8) .0144(6) .0019(6) -.0040(5) -.0024(5)
C14 .0172(6) .0155(6) .0147(6) .0050(5) .0004(5) .0010(5)
C15 .0168(6) .0135(6) .0159(6) .0042(5) -.0007(5) -.0017(5)
N21 .0139(5) .0144(5) .0138(5) -.0006(4) .0014(4) -.0023(4)
C22 .0136(5) .0121(5) .0112(5) .0010(4) .0010(4) -.0007(4)
N23 .0153(5) .0165(5) .0138(5) .0014(4) .0040(4) -.0004(4)
C231 .0230(8) .0247(8) .0180(7) .0030(6) .0073(6) -.0037(6)
C24 .0150(6) .0220(7) .0186(7) -.0012(5) .0033(5) -.0002(5)
C25 .0155(6) .0166(6) .0182(7) -.0025(5) .0007(5) -.0019(5)
N31 .0182(5) .0114(5) .0104(5) -.0002(4) .0001(4) -.0004(4)
C32 .0149(6) .0094(5) .0117(5) .0009(4) -.0004(4) -.0006(4)
N33 .0219(6) .0105(5) .0123(5) .0002(4) .0010(4) -.0012(4)
C331 .0408(10) .0143(7) .0151(7) -.0044(6) .0051(6) -.0063(5)
C34 .0284(8) .0128(6) .0136(6) -.0013(5) .0009(5) .0014(5)
C35 .0292(8) .0136(6) .0109(6) -.0018(5) .0013(5) .0005(5)
C0 .0151(6) .0107(5) .0099(5) .0005(4) .0006(4) -.0014(4)
O0 .0237(5) .0127(4) .0082(4) -.0004(4) .0007(4) -.0021(3)

loop_
_atom_type_symbol
_atom_type_scat_dispersion_real
_atom_type_scat_dispersion_imag
_atom_type_scat_source
C .002 .002 'Int Tables Vol IV Tables 2.2B and 2.3.1'
H 0 0 'Int Tables Vol IV Tables 2.2B and 2.3.1'
Cl .132 .159 'Int Tables Vol IV Tables 2.2B and 2.3.1'
Fe .301 .845 'Int Tables Vol IV Tables 2.2B and 2.3.1'
N .004 .003 'Int Tables Vol IV Tables 2.2B and 2.3.1'
O .008 .006 'Int Tables Vol IV Tables 2.2B and 2.3.1'

loop_
_geom_angle_atom_site_label_1
_geom_angle_atom_site_label_2
_geom_angle_atom_site_label_3
_geom_angle_site_symmetry_1
_geom_angle_site_symmetry_3
_geom_angle
_geom_angle_publ_flag
N11 Fe1 N21 . . 85.59(6) yes
N11 Fe1 N31 . . 87.12(5) yes
N11 Fe1 N11 . '3 656' 180.0000 ?
N11 Fe1 N21 . '3 656' 94.41(6) ?
N11 Fe1 N31 . '3 656' 92.88(5) ?
N21 Fe1 N31 . . 87.13(6) yes
N21 Fe1 N11 . '3 656' 94.41(6) ?
N21 Fe1 N21 . '3 656' 180.0000 ?
N21 Fe1 N31 . '3 656' 92.87(6) ?
N31 Fe1 N11 . '3 656' 92.88(5) ?
N31 Fe1 N21 . '3 656' 92.87(6) ?
N31 Fe1 N31 . '3 656' 180.0000 ?
N11 Fe1 N21 '3 656' '3 656' 85.59(6) ?
N11 Fe1 N31 '3 656' '3 656' 87.12(5) ?
N21 Fe1 N31 '3 656' '3 656' 87.13(6) ?
Cl1 Fe2 Cl2 . . 109.29(2) ?
Cl1 Fe2 Cl3 . . 107.98(2) ?
Cl1 Fe2 Cl4 . . 110.23(2) ?
Cl2 Fe2 Cl3 . . 110.54(2) ?
Cl2 Fe2 Cl4 . . 108.81(2) ?
Cl3 Fe2 Cl4 . . 109.98(2) ?
Fe1 N11 C12 . . 120.88(10) ?
Fe1 N11 C15 . . 131.30(11) ?
C12 N11 C15 . . 107.34(12) ?
N11 C12 N13 . . 110.35(13) ?
N11 C12 C0 . . 119.93(12) ?
N13 C12 C0 . . 129.65(13) ?
C12 N13 C131 . . 129.51(14) ?
C12 N13 C14 . . 106.82(13) ?
C131 N13 C14 . . 123.36(13) ?
N13 C131 H131a . . 108.33 ?
N13 C131 H131b . . 109.70 ?
N13 C131 H131c . . 108.50 ?
H131a C131 H131b . . 109.78 ?
H131a C131 H131c . . 109.43 ?
H131b C131 H131c . . 111.05 ?
N13 C14 C15 . . 107.55(14) ?
N13 C14 H14 . . 125.99 ?
C15 C14 H14 . . 126.46 ?
N11 C15 C14 . . 107.93(14) ?
N11 C15 H15 . . 126.07 ?
C14 C15 H15 . . 126.00 ?
Fe1 N21 C22 . . 121.09(11) ?
Fe1 N21 C25 . . 131.49(11) ?
C22 N21 C25 . . 106.80(13) ?
N21 C22 N23 . . 110.63(13) ?
N21 C22 C0 . . 119.31(13) ?
N23 C22 C0 . . 129.99(13) ?
C22 N23 C231 . . 130.03(14) ?
C22 N23 C24 . . 107.08(13) ?
C231 N23 C24 . . 122.61(14) ?
N23 C231 H231a . . 109.55 ?
N23 C231 H231b . . 108.89 ?
N23 C231 H231c . . 108.88 ?
H231a C231 H231b . . 110.5 ?
H231a C231 H231c . . 109.61 ?
H231b C231 H231c . . 109.42 ?
N23 C24 C25 . . 107.33(14) ?
N23 C24 H24 . . 126.83 ?
C25 C24 H24 . . 125.83 ?
N21 C25 C24 . . 108.14(14) ?
N21 C25 H25 . . 125.78 ?
C24 C25 H25 . . 126.09 ?
Fe1 N31 C32 . . 122.68(10) ?
Fe1 N31 C35 . . 130.22(11) ?
C32 N31 C35 . . 107.09(13) ?
N31 C32 N33 . . 109.89(13) ?
N31 C32 C0 . . 118.15(12) ?
N33 C32 C0 . . 131.96(13) ?
C32 N33 C331 . . 129.68(14) ?
C32 N33 C34 . . 107.75(13) ?
C331 N33 C34 . . 122.56(14) ?
N33 C331 H331a . . 109.58 ?
N33 C331 H331b . . 109.10 ?
N33 C331 H331c . . 109.61 ?
H331a C331 H331b . . 109.30 ?
H331a C331 H331c . . 109.9 ?
H331b C331 H331c . . 109.3 ?
N33 C34 C35 . . 106.86(14) ?
N33 C34 H34 . . 127.00 ?
C35 C34 H34 . . 126.14 ?
N31 C35 C34 . . 108.41(14) ?
N31 C35 H35 . . 125.74 ?
C34 C35 H35 . . 125.86 ?
C12 C0 C22 . . 106.99(12) ?
C12 C0 C32 . . 105.11(12) ?
C12 C0 O0 . . 114.24(12) ?
C22 C0 C32 . . 104.35(11) ?
C22 C0 O0 . . 113.93(12) ?
C32 C0 O0 . . 111.37(12) ?
C0 O0 H0 . . 110.79 ?

loop_
_geom_bond_atom_site_label_1
_geom_bond_atom_site_label_2
_geom_bond_site_symmetry_1
_geom_bond_site_symmetry_2
_geom_bond_distance
_geom_bond_publ_flag
Fe1 N11 . . 1.9500(13) yes
Fe1 N21 . . 1.9547(14) yes
Fe1 N31 . . 1.9468(13) yes
Fe1 N11 . '3 656' 1.9500(13) ?
Fe1 N21 . '3 656' 1.9547(14) ?
Fe1 N31 . '3 656' 1.9468(13) ?
Fe2 Cl1 . . 2.2051(5) ?
Fe2 Cl2 . . 2.1939(6) ?
Fe2 Cl3 . . 2.1987(5) ?
Fe2 Cl4 . . 2.2085(6) ?
N11 C12 . . 1.330(2) ?
N11 C15 . . 1.381(2) ?
C12 N13 . . 1.348(2) ?
C12 C0 . . 1.537(2) ?
N13 C131 . . 1.477(2) ?
N13 C14 . . 1.386(2) ?
C131 H131a . . .9520 ?
C131 H131b . . .9467 ?
C131 H131c . . .9485 ?
C14 C15 . . 1.355(2) ?
C14 H14 . . .9506 ?
C15 H15 . . .9496 ?
N21 C22 . . 1.337(2) ?
N21 C25 . . 1.380(2) ?
C22 N23 . . 1.345(2) ?
C22 C0 . . 1.532(2) ?
N23 C231 . . 1.474(2) ?
N23 C24 . . 1.380(2) ?
C231 H231a . . .949 ?
C231 H231b . . .9492 ?
C231 H231c . . .9513 ?
C24 C25 . . 1.365(2) ?
C24 H24 . . .9478 ?
C25 H25 . . .9509 ?
N31 C32 . . 1.337(2) ?
N31 C35 . . 1.373(2) ?
C32 N33 . . 1.344(2) ?
C32 C0 . . 1.519(2) ?
N33 C331 . . 1.461(2) ?
N33 C34 . . 1.374(2) ?
C331 H331a . . .947 ?
C331 H331b . . .953 ?
C331 H331c . . .9480 ?
C34 C35 . . 1.362(2) ?
C34 H34 . . .9512 ?
C35 H35 . . .9494 ?
C0 O0 . . 1.3935(18) ?
O0 H0 . . .9189 ?
